data_4303262
loop_
_publ_author_name
'Michael R. Kember'
'Andrew J. P. White'
'Charlotte K. Williams'

_publ_section_title
;
Di- and Tri-Zinc Catalysts for the Low-Pressure Copolymerization of CO2 and
Cyclohexene Oxide
;
_journal_name_full 'Inorganic Chemistry'
_journal_page_first 9535
_journal_page_last 9542
_journal_paper_doi 10.1021/ic901109e
_journal_volume 48
_journal_year 2009
_chemical_formula_moiety 'C36 H54 N4 O12 Zn3, 2.25(C4 H8 O)'
_chemical_formula_sum 'C45 H72 N4 O14.25 Zn3'
_chemical_formula_weight 1093.18
_chemical_name_systematic
; 
 ? 
;
_space_group_IT_number 2
_symmetry_cell_setting triclinic
_symmetry_space_group_name_Hall '-P 1'
_symmetry_space_group_name_H-M 'P -1'
_atom_sites_solution_hydrogens geom
_atom_sites_solution_primary direct
_atom_sites_solution_secondary difmap
_audit_creation_method SHELXL-97
_cell_angle_alpha 73.361(2)
_cell_angle_beta 89.007(2)
_cell_angle_gamma 61.549(2)
_cell_formula_units_Z 6
_cell_length_a 20.2849(5)
_cell_length_b 20.4982(4)
_cell_length_c 23.6840(6)
_cell_measurement_reflns_used 14422
_cell_measurement_temperature 173(2)
_cell_measurement_theta_max 62.7114
_cell_measurement_theta_min 1.9641
_cell_volume 8212.7(4)
_computing_cell_refinement 'CrysAlis RED, Oxford Diffraction Ltd'
_computing_data_collection 'CrysAlis CCD, Oxford Diffraction Ltd'
_computing_data_reduction 'CrysAlis RED, Oxford Diffraction Ltd'
_computing_molecular_graphics 'Bruker SHELXTL'
_computing_publication_material 'Bruker SHELXTL'
_computing_structure_refinement 'SHELXL-97 (Sheldrick, 1997)'
_computing_structure_solution 'SHELXS-97 (Sheldrick, 1990)'
_diffrn_ambient_temperature 173(2)
_diffrn_detector_area_resol_mean 8.2556
_diffrn_measured_fraction_theta_full 0.979
_diffrn_measured_fraction_theta_max 0.945
_diffrn_measurement_device_type 'OD Xcalibur PX Ultra'
_diffrn_measurement_method 'omega scans'
_diffrn_radiation_monochromator graphite
_diffrn_radiation_source 'Enhance Ultra (Cu) X-ray Source'
_diffrn_radiation_type CuK\a
_diffrn_radiation_wavelength 1.54184
_diffrn_reflns_av_R_equivalents 0.0344
_diffrn_reflns_av_sigmaI/netI 0.0554
_diffrn_reflns_limit_h_max 22
_diffrn_reflns_limit_h_min -23
_diffrn_reflns_limit_k_max 17
_diffrn_reflns_limit_k_min -23
_diffrn_reflns_limit_l_max 27
_diffrn_reflns_limit_l_min -25
_diffrn_reflns_number 41630
_diffrn_reflns_theta_full 58.00
_diffrn_reflns_theta_max 62.83
_diffrn_reflns_theta_min 1.97
_diffrn_standards_number 0
_exptl_absorpt_coefficient_mu 2.045
_exptl_absorpt_correction_T_max 1.00000
_exptl_absorpt_correction_T_min 0.92451
_exptl_absorpt_correction_type multi-scan
_exptl_absorpt_process_details
; 
CrysAlis RED, Oxford Diffraction Ltd., 
Version 1.171.32.29 (release 10-06-2008 CrysAlis171 .NET) 
(compiled Jun 10 2008,16:49:55) 
Empirical absorption correction using spherical harmonics, 
implemented in SCALE3 ABSPACK scaling algorithm. 
;
_exptl_crystal_colour Colourless
_exptl_crystal_density_diffrn 1.326
_exptl_crystal_density_method 'not measured'
_exptl_crystal_description blocks
_exptl_crystal_F_000 3444
_exptl_crystal_size_max 0.23
_exptl_crystal_size_mid 0.11
_exptl_crystal_size_min 0.05
_platon_squeeze_details
;
 Solvent handled using SQUEEZE which suggested 537 e/cell
 thf = C4H8O = 40e. 13.5thf = 540.
 Solvent assigned as 2.25 per complex (13.5 in cell)
;
_refine_diff_density_max 0.579
_refine_diff_density_min -0.467
_refine_diff_density_rms 0.065
_refine_ls_extinction_method none
_refine_ls_goodness_of_fit_ref 0.935
_refine_ls_hydrogen_treatment mixed
_refine_ls_matrix_type full
_refine_ls_number_parameters 1551
_refine_ls_number_reflns 24994
_refine_ls_number_restraints 33
_refine_ls_restrained_S_all 0.936
_refine_ls_R_factor_all 0.0727
_refine_ls_R_factor_gt 0.0457
_refine_ls_shift/su_max 0.003
_refine_ls_shift/su_mean 0.000
_refine_ls_structure_factor_coef Fsqd
_refine_ls_weighting_details 'calc w=1/[\s^2^(Fo^2^)+(0.0773P)^2^+0.0000P] where P=(Fo^2^+2Fc^2^)/3'
_refine_ls_weighting_scheme calc
_refine_ls_wR_factor_gt 0.1197
_refine_ls_wR_factor_ref 0.1294
_reflns_number_gt 16255
_reflns_number_total 24994
_reflns_threshold_expression >2sigma(I)
_cod_data_source_file ic901109e_si_002_3.cif
_cod_data_source_block '[L3Zn3(OAc)4]'
_cod_depositor_comments
;
The following automatic conversions were performed:
'_symmetry_cell_setting' value 'Triclinic' changed to 'triclinic'
according to '/home/saulius/struct/CIF-dictionaries/cif_core.dic'
dictionary named 'cif_core.dic' version 2.4.1 from 2010-06-29.

Automatic conversion script
Id: cif_fix_enum 1527 2010-12-29 10:47:43Z saulius 
;
_cod_database_code 4303262

loop_
_symmetry_equiv_pos_as_xyz
'x, y, z'
'-x, -y, -z'

loop_
_atom_site_label
_atom_site_type_symbol
_atom_site_fract_x
_atom_site_fract_y
_atom_site_fract_z
_atom_site_U_iso_or_equiv
_atom_site_adp_type
_atom_site_occupancy
_atom_site_symmetry_multiplicity
_atom_site_calc_flag
_atom_site_refinement_flags
_atom_site_disorder_assembly
_atom_site_disorder_group
Zn1 Zn 0.50947(3) 0.95077(3) 0.72559(2) 0.04375(14) Uani 1 1 d . . .
Zn2 Zn 0.41322(3) 0.95168(3) 0.83120(2) 0.04180(14) Uani 1 1 d . . .
Zn3 Zn 0.41720(3) 1.11810(3) 0.74631(2) 0.04487(15) Uani 1 1 d . . .
O1 O 0.39259(13) 1.03735(15) 0.74056(11) 0.0391(6) Uani 1 1 d . . .
C1 C 0.3336(2) 1.0521(2) 0.70245(17) 0.0371(9) Uani 1 1 d . . .
C2 C 0.3404(2) 1.0592(2) 0.64212(18) 0.0406(10) Uani 1 1 d . . .
C3 C 0.4039(2) 1.0686(2) 0.61451(18) 0.0419(10) Uani 1 1 d . . .
H3A H 0.3912 1.0892 0.5706 0.050 Uiso 1 1 calc R . .
H3B H 0.4116 1.1062 0.6281 0.050 Uiso 1 1 calc R . .
N4 N 0.47428(18) 0.9914(2) 0.63229(15) 0.0432(8) Uani 1 1 d D . .
H4 H 0.461(2) 0.9558(18) 0.6312(19) 0.052(13) Uiso 1 1 d D . .
C5 C 0.5323(2) 0.9898(3) 0.59369(19) 0.0512(11) Uani 1 1 d . . .
H5A H 0.5519 1.0229 0.6012 0.061 Uiso 1 1 calc R . .
H5B H 0.5087 1.0122 0.5516 0.061 Uiso 1 1 calc R . .
C6 C 0.5991(2) 0.9062(3) 0.6042(2) 0.0533(12) Uani 1 1 d . . .
C7 C 0.6501(2) 0.8776(3) 0.6625(2) 0.0550(12) Uani 1 1 d . . .
H7A H 0.6963 0.8281 0.6644 0.066 Uiso 1 1 calc R . .
H7B H 0.6660 0.9165 0.6621 0.066 Uiso 1 1 calc R . .
N8 N 0.61566(19) 0.8644(2) 0.71690(16) 0.0478(9) Uani 1 1 d D . .
H8 H 0.614(2) 0.8192(12) 0.7287(17) 0.043(13) Uiso 1 1 d D . .
C9 C 0.6678(2) 0.8454(3) 0.7691(2) 0.0553(12) Uani 1 1 d . . .
H9A H 0.6657 0.8941 0.7705 0.066 Uiso 1 1 calc R . .
H9B H 0.7201 0.8100 0.7638 0.066 Uiso 1 1 calc R . .
C10 C 0.6511(2) 0.8071(3) 0.8277(2) 0.0485(11) Uani 1 1 d . . .
C11 C 0.5833(2) 0.8467(2) 0.85063(19) 0.0433(10) Uani 1 1 d . . .
O11 O 0.52573(14) 0.91660(16) 0.81751(11) 0.0420(7) Uani 1 1 d . . .
C12 C 0.5804(2) 0.8129(2) 0.91112(19) 0.0459(10) Uani 1 1 d . . .
C13 C 0.5179(2) 0.8572(3) 0.94280(19) 0.0481(11) Uani 1 1 d . . .
H13A H 0.5293 0.8263 0.9855 0.058 Uiso 1 1 calc R . .
H13B H 0.5167 0.9070 0.9398 0.058 Uiso 1 1 calc R . .
N14 N 0.44225(18) 0.8749(2) 0.91904(15) 0.0444(8) Uani 1 1 d D . .
H14 H 0.454(2) 0.8267(9) 0.9188(17) 0.041(12) Uiso 1 1 d D . .
C15 C 0.3887(2) 0.9021(3) 0.96156(18) 0.0502(11) Uani 1 1 d . . .
H15A H 0.3899 0.9470 0.9684 0.060 Uiso 1 1 calc R . .
H15B H 0.4067 0.8596 1.0001 0.060 Uiso 1 1 calc R . .
C16 C 0.3063(2) 0.9270(3) 0.94150(18) 0.0493(11) Uani 1 1 d . . .
C17 C 0.2683(2) 1.0030(3) 0.88951(17) 0.0459(11) Uani 1 1 d . . .
H17A H 0.2130 1.0226 0.8846 0.055 Uiso 1 1 calc R . .
H17B H 0.2767 1.0425 0.8993 0.055 Uiso 1 1 calc R . .
N18 N 0.29607(17) 0.9950(2) 0.83222(14) 0.0385(8) Uani 1 1 d D . .
H18 H 0.2832(19) 0.9614(16) 0.8253(16) 0.031(10) Uiso 1 1 d D . .
C19 C 0.2516(2) 1.0688(2) 0.78368(18) 0.0422(10) Uani 1 1 d . . .
H19A H 0.2636 1.1085 0.7885 0.051 Uiso 1 1 calc R . .
H19B H 0.1970 1.0881 0.7861 0.051 Uiso 1 1 calc R . .
C20 C 0.2678(2) 1.0586(2) 0.72306(17) 0.0376(9) Uani 1 1 d . . .
C21 C 0.2133(2) 1.0584(2) 0.68696(18) 0.0425(10) Uani 1 1 d . . .
H21A H 0.1688 1.0606 0.7019 0.051 Uiso 1 1 calc R . .
C22 C 0.2248(2) 1.0551(2) 0.63016(18) 0.0398(9) Uani 1 1 d . . .
C23 C 0.2867(2) 1.0583(2) 0.60757(18) 0.0416(10) Uani 1 1 d . . .
H23A H 0.2926 1.0599 0.5674 0.050 Uiso 1 1 calc R . .
O24 O 0.17812(15) 1.05000(18) 0.59204(13) 0.0523(8) Uani 1 1 d . . .
C25 C 0.1105(3) 1.0542(4) 0.6099(2) 0.0767(17) Uani 1 1 d . . .
H25A H 0.0834 1.0494 0.5788 0.115 Uiso 1 1 calc R . .
H25B H 0.0788 1.1046 0.6166 0.115 Uiso 1 1 calc R . .
H25C H 0.1218 1.0116 0.6469 0.115 Uiso 1 1 calc R . .
C26 C 0.5731(2) 0.8489(3) 0.6010(2) 0.0605(13) Uani 1 1 d . . .
H26A H 0.6173 0.7969 0.6080 0.091 Uiso 1 1 calc R . .
H26B H 0.5450 0.8664 0.5615 0.091 Uiso 1 1 calc R . .
H26C H 0.5402 0.8465 0.6314 0.091 Uiso 1 1 calc R . .
C27 C 0.6487(3) 0.9103(3) 0.5548(2) 0.0655(14) Uani 1 1 d . . .
H27A H 0.6917 0.8580 0.5603 0.098 Uiso 1 1 calc R . .
H27B H 0.6675 0.9458 0.5569 0.098 Uiso 1 1 calc R . .
H27C H 0.6185 0.9299 0.5159 0.098 Uiso 1 1 calc R . .
C28 C 0.7092(2) 0.7338(3) 0.8621(2) 0.0581(13) Uani 1 1 d . . .
H28A H 0.7536 0.7075 0.8455 0.070 Uiso 1 1 calc R . .
C29 C 0.7033(2) 0.7000(3) 0.9184(2) 0.0611(13) Uani 1 1 d . . .
C30 C 0.6389(2) 0.7407(3) 0.9447(2) 0.0568(12) Uani 1 1 d . . .
H30A H 0.6361 0.7185 0.9852 0.068 Uiso 1 1 calc R . .
O31 O 0.75700(18) 0.62721(19) 0.95581(16) 0.0766(10) Uani 1 1 d . . .
C32 C 0.8195(3) 0.5829(3) 0.9293(3) 0.094(2) Uani 1 1 d . . .
H32A H 0.8545 0.5331 0.9592 0.141 Uiso 1 1 calc R . .
H32B H 0.8459 0.6124 0.9139 0.141 Uiso 1 1 calc R . .
H32C H 0.8011 0.5728 0.8965 0.141 Uiso 1 1 calc R . .
C33 C 0.2999(3) 0.8614(3) 0.9277(2) 0.0597(12) Uani 1 1 d . . .
H33A H 0.3263 0.8503 0.8938 0.090 Uiso 1 1 calc R . .
H33B H 0.2464 0.8778 0.9181 0.090 Uiso 1 1 calc R . .
H33C H 0.3229 0.8142 0.9626 0.090 Uiso 1 1 calc R . .
C34 C 0.2635(3) 0.9448(3) 0.9946(2) 0.0659(14) Uani 1 1 d . . .
H34A H 0.2669 0.9870 1.0035 0.099 Uiso 1 1 calc R . .
H34B H 0.2862 0.8978 1.0296 0.099 Uiso 1 1 calc R . .
H34C H 0.2101 0.9609 0.9845 0.099 Uiso 1 1 calc R . .
O40 O 0.46962(15) 0.87247(17) 0.72222(13) 0.0485(7) Uani 1 1 d . . .
C41 C 0.4266(3) 0.8535(3) 0.7530(2) 0.0537(12) Uani 1 1 d . . .
O42 O 0.40468(16) 0.87033(17) 0.79884(13) 0.0511(7) Uani 1 1 d . . .
C43 C 0.3970(4) 0.8081(4) 0.7307(3) 0.106(2) Uani 1 1 d U . .
H43A H 0.3637 0.7973 0.7577 0.160 Uiso 1 1 calc R . .
H43B H 0.4397 0.7586 0.7294 0.160 Uiso 1 1 calc R . .
H43C H 0.3685 0.8392 0.6907 0.160 Uiso 1 1 calc R . .
O45 O 0.51761(14) 1.05376(16) 0.72002(13) 0.0470(7) Uani 1 1 d . . .
C46 C 0.5698(2) 1.0726(3) 0.70742(19) 0.0480(11) Uani 1 1 d . . .
O47 O 0.62754(16) 1.03316(19) 0.68935(14) 0.0598(8) Uani 1 1 d . . .
C48 C 0.5568(3) 1.1469(3) 0.7171(3) 0.0742(16) Uani 1 1 d . . .
H48A H 0.6020 1.1525 0.7106 0.111 Uiso 1 1 calc R . .
H48B H 0.5466 1.1452 0.7579 0.111 Uiso 1 1 calc R . .
H48C H 0.5133 1.1916 0.6890 0.111 Uiso 1 1 calc R . .
O50 O 0.40552(16) 1.03943(17) 0.87007(13) 0.0499(7) Uani 1 1 d . . .
C51 C 0.4353(2) 1.0805(3) 0.8692(2) 0.0476(11) Uani 1 1 d . . .
O52 O 0.45105(16) 1.11721(18) 0.82261(13) 0.0512(7) Uani 1 1 d . . .
C53 C 0.4556(3) 1.0884(3) 0.9269(2) 0.0575(12) Uani 1 1 d . . .
H53A H 0.4298 1.0705 0.9578 0.086 Uiso 1 1 calc R . .
H53B H 0.4397 1.1433 0.9213 0.086 Uiso 1 1 calc R . .
H53C H 0.5105 1.0566 0.9391 0.086 Uiso 1 1 calc R . .
O55 O 0.36852(17) 1.22003(18) 0.68634(14) 0.0595(8) Uani 1 1 d . . .
C56 C 0.3069(2) 1.2623(3) 0.7053(2) 0.0547(12) Uani 1 1 d . . .
O57 O 0.28309(18) 1.23438(19) 0.74844(15) 0.0623(8) Uani 1 1 d . . .
C58 C 0.2658(3) 1.3484(3) 0.6703(3) 0.0745(15) Uani 1 1 d U . .
H58A H 0.2190 1.3750 0.6865 0.112 Uiso 1 1 calc R . .
H58B H 0.2535 1.3552 0.6285 0.112 Uiso 1 1 calc R . .
H58C H 0.2983 1.3709 0.6733 0.112 Uiso 1 1 calc R . .
Zn1' Zn 0.96941(3) 0.58776(3) 0.70890(2) 0.04670(15) Uani 1 1 d . . .
Zn2' Zn 1.06071(3) 0.42615(3) 0.80907(2) 0.04253(14) Uani 1 1 d . . .
Zn3' Zn 0.89207(3) 0.48051(4) 0.73779(3) 0.05403(16) Uani 1 1 d . . .
O1' O 0.99600(14) 0.46321(15) 0.72239(12) 0.0448(7) Uani 1 1 d . . .
C1' C 1.0308(2) 0.4279(2) 0.68104(18) 0.0427(10) Uani 1 1 d . . .
C2' C 1.0144(3) 0.4715(3) 0.6208(2) 0.0544(12) Uani 1 1 d . . .
C3' C 0.9521(3) 0.5559(2) 0.5966(2) 0.0599(13) Uani 1 1 d . . .
H3'A H 0.9461 0.5726 0.5525 0.072 Uiso 1 1 calc R . .
H3'B H 0.9038 0.5598 0.6088 0.072 Uiso 1 1 calc R . .
N4' N 0.9676(2) 0.6097(2) 0.61769(16) 0.0537(10) Uani 1 1 d D . .
H4' H 1.0139(12) 0.602(3) 0.610(2) 0.069(17) Uiso 1 1 d D . .
C5' C 0.9172(3) 0.6911(2) 0.57909(19) 0.0586(13) Uani 1 1 d . . .
H5'A H 0.8642 0.7017 0.5787 0.070 Uiso 1 1 calc R . .
H5'B H 0.9291 0.6954 0.5379 0.070 Uiso 1 1 calc R . .
C6' C 0.9229(2) 0.7545(2) 0.59757(19) 0.0507(11) Uani 1 1 d . . .
C7' C 0.8862(2) 0.7650(2) 0.65406(17) 0.0431(10) Uani 1 1 d . . .
H7'A H 0.8783 0.8148 0.6582 0.052 Uiso 1 1 calc R . .
H7'B H 0.8358 0.7693 0.6490 0.052 Uiso 1 1 calc R . .
N8' N 0.93051(18) 0.70137(19) 0.70941(14) 0.0395(8) Uani 1 1 d D . .
H8' H 0.9735(12) 0.702(2) 0.7172(17) 0.045(12) Uiso 1 1 d D . .
C9' C 0.8859(2) 0.7112(2) 0.75937(17) 0.0422(10) Uani 1 1 d . . .
H9'A H 0.8472 0.6958 0.7556 0.051 Uiso 1 1 calc R . .
H9'B H 0.8592 0.7671 0.7568 0.051 Uiso 1 1 calc R . .
C10' C 0.9340(2) 0.6634(2) 0.81921(18) 0.0423(10) Uani 1 1 d . . .
C11' C 0.9762(2) 0.5812(2) 0.83760(18) 0.0402(10) Uani 1 1 d . . .
O11' O 0.97900(15) 0.54137(15) 0.79966(12) 0.0434(7) Uani 1 1 d . . .
C12' C 1.0147(2) 0.5412(2) 0.89606(18) 0.0440(10) Uani 1 1 d . . .
C13' C 1.0490(3) 0.4547(3) 0.92457(19) 0.0517(11) Uani 1 1 d . . .
H13C H 1.0709 0.4412 0.9660 0.062 Uiso 1 1 calc R . .
H13D H 1.0078 0.4415 0.9265 0.062 Uiso 1 1 calc R . .
N14' N 1.1085(2) 0.4046(2) 0.89510(15) 0.0460(9) Uani 1 1 d D . .
H14' H 1.135(2) 0.430(2) 0.886(2) 0.070(17) Uiso 1 1 d D . .
C15' C 1.1468(3) 0.3226(2) 0.93466(19) 0.0540(12) Uani 1 1 d . . .
H15C H 1.1076 0.3081 0.9476 0.065 Uiso 1 1 calc R . .
H15D H 1.1737 0.3195 0.9706 0.065 Uiso 1 1 calc R . .
C16' C 1.2037(3) 0.2619(2) 0.90766(19) 0.0528(12) Uani 1 1 d . . .
C17' C 1.1629(2) 0.2508(2) 0.86004(18) 0.0484(11) Uani 1 1 d . . .
H17C H 1.1984 0.2013 0.8526 0.058 Uiso 1 1 calc R . .
H17D H 1.1198 0.2453 0.8761 0.058 Uiso 1 1 calc R . .
N18' N 1.13420(18) 0.31466(19) 0.80273(15) 0.0423(8) Uani 1 1 d D . .
H18' H 1.1747(14) 0.315(2) 0.7872(17) 0.055(14) Uiso 1 1 d D . .
C19' C 1.0951(2) 0.2972(2) 0.76172(18) 0.0431(10) Uani 1 1 d . . .
H19C H 1.0459 0.3052 0.7746 0.052 Uiso 1 1 calc R . .
H19D H 1.1261 0.2415 0.7641 0.052 Uiso 1 1 calc R . .
C20' C 1.0818(2) 0.3475(2) 0.69847(18) 0.0415(10) Uani 1 1 d . . .
C21' C 1.1197(2) 0.3131(2) 0.65667(19) 0.0460(11) Uani 1 1 d . . .
H21B H 1.1548 0.2586 0.6688 0.055 Uiso 1 1 calc R . .
C22' C 1.1073(3) 0.3568(3) 0.5982(2) 0.0548(12) Uani 1 1 d . . .
C23' C 1.0546(3) 0.4354(3) 0.5802(2) 0.0588(13) Uani 1 1 d . . .
H23B H 1.0457 0.4654 0.5395 0.071 Uiso 1 1 calc R . .
O24' O 1.14442(19) 0.32927(18) 0.55316(13) 0.0678(10) Uani 1 1 d . . .
C25' C 1.1947(3) 0.2471(3) 0.5690(2) 0.0794(17) Uani 1 1 d . . .
H25D H 1.2173 0.2342 0.5341 0.119 Uiso 1 1 calc R . .
H25E H 1.1666 0.2191 0.5832 0.119 Uiso 1 1 calc R . .
H25F H 1.2349 0.2314 0.6006 0.119 Uiso 1 1 calc R . .
C26' C 1.0034(3) 0.7402(3) 0.6044(2) 0.0662(14) Uani 1 1 d . . .
H26D H 1.0346 0.6914 0.6366 0.099 Uiso 1 1 calc R . .
H26E H 1.0034 0.7838 0.6137 0.099 Uiso 1 1 calc R . .
H26F H 1.0243 0.7361 0.5671 0.099 Uiso 1 1 calc R . .
C27' C 0.8742(3) 0.8313(3) 0.5471(2) 0.0684(14) Uani 1 1 d . . .
H27D H 0.8754 0.8745 0.5562 0.103 Uiso 1 1 calc R . .
H27E H 0.8218 0.8416 0.5433 0.103 Uiso 1 1 calc R . .
H27F H 0.8943 0.8270 0.5096 0.103 Uiso 1 1 calc R . .
C28' C 0.9323(2) 0.7039(3) 0.85865(18) 0.0485(11) Uani 1 1 d . . .
H28B H 0.9027 0.7593 0.8465 0.058 Uiso 1 1 calc R . .
C29' C 0.9733(3) 0.6638(3) 0.91466(19) 0.0513(11) Uani 1 1 d . . .
C30' C 1.0133(2) 0.5830(3) 0.93312(19) 0.0518(11) Uani 1 1 d . . .
H30B H 1.0404 0.5555 0.9723 0.062 Uiso 1 1 calc R . .
O31' O 0.9768(2) 0.69834(18) 0.95580(13) 0.0682(10) Uani 1 1 d . . .
C32' C 0.9362(4) 0.7821(3) 0.9367(2) 0.0829(18) Uani 1 1 d . . .
H32D H 0.9420 0.8005 0.9691 0.124 Uiso 1 1 calc R . .
H32E H 0.8824 0.8008 0.9256 0.124 Uiso 1 1 calc R . .
H32F H 0.9562 0.8023 0.9022 0.124 Uiso 1 1 calc R . .
C33' C 1.2647(2) 0.2820(3) 0.8840(2) 0.0601(13) Uani 1 1 d . . .
H33D H 1.2411 0.3319 0.8516 0.090 Uiso 1 1 calc R . .
H33E H 1.3016 0.2407 0.8692 0.090 Uiso 1 1 calc R . .
H33F H 1.2905 0.2864 0.9162 0.090 Uiso 1 1 calc R . .
C34' C 1.2407(3) 0.1835(3) 0.9591(2) 0.0687(15) Uani 1 1 d . . .
H34D H 1.2679 0.1875 0.9906 0.103 Uiso 1 1 calc R . .
H34E H 1.2764 0.1415 0.9441 0.103 Uiso 1 1 calc R . .
H34F H 1.2014 0.1717 0.9751 0.103 Uiso 1 1 calc R . .
O40' O 1.08107(16) 0.56677(17) 0.70827(13) 0.0552(8) Uani 1 1 d . . .
C41' C 1.1406(3) 0.5117(3) 0.7407(2) 0.0481(11) Uani 1 1 d . . .
O42' O 1.14612(15) 0.45296(17) 0.77966(13) 0.0505(7) Uani 1 1 d . . .
C43' C 1.2128(3) 0.5170(3) 0.7320(3) 0.0784(16) Uani 1 1 d . . .
H43D H 1.2138 0.5521 0.7524 0.118 Uiso 1 1 calc R . .
H43E H 1.2138 0.5376 0.6894 0.118 Uiso 1 1 calc R . .
H43F H 1.2570 0.4649 0.7487 0.118 Uiso 1 1 calc R . .
O45' O 0.85339(15) 0.59583(17) 0.70485(15) 0.0594(9) Uani 1 1 d . . .
C46' C 0.7835(3) 0.6464(3) 0.6875(3) 0.0760(17) Uani 1 1 d . . .
O47' O 0.7624(2) 0.7065(3) 0.6439(2) 0.1136(17) Uani 1 1 d . . .
C48' C 0.7274(3) 0.6275(4) 0.7213(3) 0.099(2) Uani 1 1 d . . .
H48D H 0.6803 0.6761 0.7178 0.149 Uiso 1 1 calc R . .
H48E H 0.7489 0.5996 0.7633 0.149 Uiso 1 1 calc R . .
H48F H 0.7166 0.5945 0.7045 0.149 Uiso 1 1 calc R . .
O50' O 0.99020(16) 0.37714(17) 0.85346(14) 0.0546(8) Uani 1 1 d . . .
C51' C 0.9218(3) 0.4061(3) 0.8594(2) 0.0559(12) Uani 1 1 d . . .
O52' O 0.86759(17) 0.4582(2) 0.81765(15) 0.0625(9) Uani 1 1 d . . .
C53' C 0.8986(3) 0.3774(3) 0.9180(2) 0.0608(13) Uani 1 1 d . . .
H53D H 0.9186 0.3209 0.9286 0.091 Uiso 1 1 calc R . .
H53E H 0.8432 0.4040 0.9146 0.091 Uiso 1 1 calc R . .
H53F H 0.9190 0.3887 0.9489 0.091 Uiso 1 1 calc R . .
O55' O 0.83193(19) 0.4677(2) 0.68399(15) 0.0684(9) Uani 1 1 d . . .
C56' C 0.8446(3) 0.3966(3) 0.7023(2) 0.0622(13) Uani 1 1 d . . .
O57' O 0.8972(2) 0.3447(2) 0.74059(17) 0.0766(11) Uani 1 1 d . . .
C58' C 0.7897(3) 0.3808(3) 0.6736(3) 0.0867(19) Uani 1 1 d . . .
H58D H 0.7859 0.3378 0.7019 0.130 Uiso 1 1 calc R . .
H58E H 0.8081 0.3666 0.6380 0.130 Uiso 1 1 calc R . .
H58F H 0.7398 0.4280 0.6624 0.130 Uiso 1 1 calc R . .
Zn1" Zn 0.93823(3) 0.09221(3) 0.76138(2) 0.04470(14) Uani 1 1 d . . .
Zn2" Zn 0.85396(3) 0.07730(3) 0.65939(2) 0.04359(14) Uani 1 1 d . . .
Zn3" Zn 1.01384(3) -0.07938(3) 0.74733(2) 0.04415(14) Uani 1 1 d . . .
O1" O 0.91031(14) 0.00008(15) 0.75161(11) 0.0402(6) Uani 1 1 d . . .
C1" C 0.8662(2) -0.0178(2) 0.79095(17) 0.0349(9) Uani 1 1 d . . .
C2" C 0.8753(2) -0.0210(2) 0.85028(18) 0.0393(9) Uani 1 1 d . . .
C3" C 0.9420(2) -0.0206(3) 0.87621(18) 0.0460(10) Uani 1 1 d . . .
H3"A H 0.9455 -0.0369 0.9201 0.055 Uiso 1 1 calc R . .
H3"B H 0.9889 -0.0592 0.8657 0.055 Uiso 1 1 calc R . .
N4" N 0.93663(19) 0.0568(2) 0.85464(15) 0.0451(9) Uani 1 1 d D . .
H4" H 0.8904(11) 0.0954(18) 0.8558(19) 0.058(14) Uiso 1 1 d D . .
C5" C 0.9887(2) 0.0636(3) 0.89239(18) 0.0488(11) Uani 1 1 d . . .
H5"A H 1.0414 0.0259 0.8900 0.059 Uiso 1 1 calc R . .
H5"B H 0.9800 0.0486 0.9343 0.059 Uiso 1 1 calc R . .
C6" C 0.9803(2) 0.1448(3) 0.8757(2) 0.0488(11) Uani 1 1 d . . .
C7" C 1.0119(2) 0.1633(3) 0.81805(19) 0.0496(11) Uani 1 1 d . . .
H7"A H 1.0155 0.2110 0.8136 0.060 Uiso 1 1 calc R . .
H7"B H 1.0640 0.1198 0.8217 0.060 Uiso 1 1 calc R . .
N8" N 0.96787(19) 0.1756(2) 0.76296(16) 0.0448(8) Uani 1 1 d D . .
H8" H 0.9233(13) 0.2193(16) 0.759(2) 0.071(16) Uiso 1 1 d D . .
C9" C 1.0090(2) 0.1848(3) 0.71147(19) 0.0507(11) Uani 1 1 d . . .
H9"A H 1.0526 0.1330 0.7143 0.061 Uiso 1 1 calc R . .
H9"B H 1.0295 0.2192 0.7141 0.061 Uiso 1 1 calc R . .
C10" C 0.9615(2) 0.2184(3) 0.6516(2) 0.0517(11) Uani 1 1 d . . .
C11" C 0.9293(2) 0.1790(2) 0.63297(19) 0.0431(10) Uani 1 1 d . . .
O11" O 0.93297(14) 0.11305(16) 0.67048(12) 0.0430(7) Uani 1 1 d . . .
C12" C 0.8971(2) 0.2071(3) 0.57338(19) 0.0465(10) Uani 1 1 d . . .
C13" C 0.8765(2) 0.1618(3) 0.5453(2) 0.0522(11) Uani 1 1 d . . .
H13E H 0.8606 0.1902 0.5021 0.063 Uiso 1 1 calc R . .
H13F H 0.9220 0.1106 0.5500 0.063 Uiso 1 1 calc R . .
N14" N 0.81518(19) 0.1483(2) 0.57022(15) 0.0468(9) Uani 1 1 d D . .
H14" H 0.7788(17) 0.1982(8) 0.5638(18) 0.055(13) Uiso 1 1 d D . .
C15" C 0.7875(3) 0.1193(3) 0.5301(2) 0.0552(12) Uani 1 1 d . . .
H15E H 0.8315 0.0735 0.5236 0.066 Uiso 1 1 calc R . .
H15F H 0.7657 0.1607 0.4910 0.066 Uiso 1 1 calc R . .
C16" C 0.7281(3) 0.0957(3) 0.55218(19) 0.0545(12) Uani 1 1 d . . .
C17" C 0.7611(2) 0.0213(3) 0.60600(18) 0.0492(11) Uani 1 1 d . . .
H17E H 0.7242 0.0022 0.6122 0.059 Uiso 1 1 calc R . .
H17F H 0.8076 -0.0193 0.5968 0.059 Uiso 1 1 calc R . .
N18" N 0.77992(19) 0.0310(2) 0.66248(15) 0.0447(8) Uani 1 1 d D . .
H18" H 0.7372(14) 0.065(2) 0.673(2) 0.072(16) Uiso 1 1 d D . .
C19" C 0.8088(2) -0.0434(3) 0.71149(18) 0.0442(10) Uani 1 1 d . . .
H19E H 0.8604 -0.0805 0.7063 0.053 Uiso 1 1 calc R . .
H19F H 0.7759 -0.0663 0.7098 0.053 Uiso 1 1 calc R . .
C20" C 0.8114(2) -0.0324(2) 0.77184(18) 0.0396(9) Uani 1 1 d . . .
C21" C 0.7601(2) -0.0398(2) 0.80932(18) 0.0432(10) Uani 1 1 d . . .
H21C H 0.7216 -0.0478 0.7956 0.052 Uiso 1 1 calc R . .
C22" C 0.7642(2) -0.0357(2) 0.86624(19) 0.0429(10) Uani 1 1 d . . .
C23" C 0.8234(2) -0.0285(2) 0.88695(19) 0.0445(10) Uani 1 1 d . . .
H23C H 0.8284 -0.0286 0.9268 0.053 Uiso 1 1 calc R . .
O24" O 0.71536(16) -0.04010(18) 0.90601(13) 0.0531(8) Uani 1 1 d . . .
C25" C 0.6584(3) -0.0552(3) 0.8889(2) 0.0660(14) Uani 1 1 d . . .
H25G H 0.6274 -0.0567 0.9209 0.099 Uiso 1 1 calc R . .
H25H H 0.6824 -0.1057 0.8814 0.099 Uiso 1 1 calc R . .
H25I H 0.6263 -0.0137 0.8526 0.099 Uiso 1 1 calc R . .
C26" C 0.8984(3) 0.2079(3) 0.8721(2) 0.0664(14) Uani 1 1 d . . .
H26G H 0.8665 0.2092 0.8407 0.100 Uiso 1 1 calc R . .
H26H H 0.8958 0.2589 0.8629 0.100 Uiso 1 1 calc R . .
H26I H 0.8804 0.1961 0.9104 0.100 Uiso 1 1 calc R . .
C27" C 1.0299(3) 0.1440(3) 0.9245(2) 0.0628(13) Uani 1 1 d . . .
H27G H 1.0826 0.1039 0.9269 0.094 Uiso 1 1 calc R . .
H27H H 1.0120 0.1323 0.9628 0.094 Uiso 1 1 calc R . .
H27I H 1.0267 0.1954 0.9149 0.094 Uiso 1 1 calc R . .
C28" C 0.9562(3) 0.2869(3) 0.6137(2) 0.0593(12) Uani 1 1 d . . .
H28C H 0.9775 0.3130 0.6274 0.071 Uiso 1 1 calc R . .
C29" C 0.9198(3) 0.3171(3) 0.5556(2) 0.0681(14) Uani 1 1 d D A .
C30" C 0.8911(3) 0.2773(3) 0.5358(2) 0.0605(13) Uani 1 1 d . . .
H30C H 0.8668 0.2977 0.4959 0.073 Uiso 1 1 calc R . .
O31" O 0.9132(3) 0.3868(2) 0.51837(17) 0.0938(13) Uani 1 1 d D . .
C32" C 0.8680(7) 0.4536(6) 0.5331(6) 0.111(4) Uani 0.530(9) 1 d PDU A 1
H32G H 0.8674 0.4986 0.5037 0.166 Uiso 0.530(9) 1 calc PR A 1
H32H H 0.8882 0.4478 0.5726 0.166 Uiso 0.530(9) 1 calc PR A 1
H32I H 0.8163 0.4617 0.5336 0.166 Uiso 0.530(9) 1 calc PR A 1
C32C C 0.8565(6) 0.4316(7) 0.4694(5) 0.095(4) Uiso 0.470(9) 1 d PDU A 2
H32J H 0.8596 0.4785 0.4481 0.143 Uiso 0.470(9) 1 calc PR A 2
H32K H 0.8069 0.4471 0.4829 0.143 Uiso 0.470(9) 1 calc PR A 2
H32L H 0.8633 0.4008 0.4427 0.143 Uiso 0.470(9) 1 calc PR A 2
C33" C 0.6587(3) 0.1638(3) 0.5659(2) 0.0702(15) Uani 1 1 d . . .
H33G H 0.6747 0.1760 0.5985 0.105 Uiso 1 1 calc R . .
H33H H 0.6203 0.1483 0.5775 0.105 Uiso 1 1 calc R . .
H33I H 0.6373 0.2101 0.5303 0.105 Uiso 1 1 calc R . .
C34" C 0.7024(3) 0.0778(3) 0.5006(2) 0.0684(14) Uani 1 1 d . . .
H34G H 0.7459 0.0349 0.4915 0.103 Uiso 1 1 calc R . .
H34H H 0.6810 0.1245 0.4654 0.103 Uiso 1 1 calc R . .
H34I H 0.6638 0.0625 0.5121 0.103 Uiso 1 1 calc R . .
O40" O 0.82358(15) 0.16971(18) 0.76129(13) 0.0514(8) Uani 1 1 d . . .
C41" C 0.7658(2) 0.1877(3) 0.7290(2) 0.0563(12) Uani 1 1 d . . .
O42" O 0.76420(15) 0.16425(17) 0.68621(13) 0.0524(8) Uani 1 1 d . . .
C43" C 0.6905(3) 0.2430(4) 0.7442(3) 0.100(2) Uani 1 1 d . . .
H43G H 0.6832 0.2176 0.7837 0.150 Uiso 1 1 calc R . .
H43H H 0.6493 0.2564 0.7146 0.150 Uiso 1 1 calc R . .
H43I H 0.6906 0.2908 0.7441 0.150 Uiso 1 1 calc R . .
O45" O 1.05209(14) -0.01833(16) 0.77491(12) 0.0443(7) Uani 1 1 d . . .
C46" C 1.1225(2) -0.0417(3) 0.79130(19) 0.0448(10) Uani 1 1 d . . .
O47" O 1.14355(17) -0.00636(19) 0.81259(15) 0.0625(9) Uani 1 1 d . . .
C48" C 1.1797(3) -0.1164(3) 0.7806(2) 0.0631(13) Uani 1 1 d . . .
H48G H 1.2306 -0.1235 0.7870 0.095 Uiso 1 1 calc R . .
H48H H 1.1686 -0.1135 0.7396 0.095 Uiso 1 1 calc R . .
H48I H 1.1772 -0.1608 0.8083 0.095 Uiso 1 1 calc R . .
O50" O 0.93132(16) -0.01632(17) 0.62497(13) 0.0497(7) Uani 1 1 d . . .
C51" C 1.0005(3) -0.0577(3) 0.62663(19) 0.0473(11) Uani 1 1 d . . .
O52" O 1.05020(16) -0.08413(17) 0.67149(13) 0.0503(7) Uani 1 1 d . . .
C53" C 1.0322(3) -0.0797(3) 0.5728(2) 0.0581(12) Uani 1 1 d . . .
H53G H 0.9908 -0.0662 0.5432 0.087 Uiso 1 1 calc R . .
H53H H 1.0676 -0.1361 0.5846 0.087 Uiso 1 1 calc R . .
H53I H 1.0589 -0.0511 0.5555 0.087 Uiso 1 1 calc R . .
O55" O 1.05782(17) -0.18363(18) 0.80209(14) 0.0588(8) Uani 1 1 d . . .
C56" C 1.0457(3) -0.2289(3) 0.7810(2) 0.0549(12) Uani 1 1 d . . .
O57" O 0.99578(18) -0.20395(19) 0.73930(15) 0.0626(9) Uani 1 1 d . . .
C58" C 1.0975(3) -0.3146(3) 0.8100(3) 0.0746(16) Uani 1 1 d . . .
H58G H 1.0841 -0.3441 0.7910 0.112 Uiso 1 1 calc R . .
H58H H 1.0925 -0.3288 0.8524 0.112 Uiso 1 1 calc R . .
H58I H 1.1499 -0.3269 0.8056 0.112 Uiso 1 1 calc R . .

loop_
_atom_site_aniso_label
_atom_site_aniso_U_11
_atom_site_aniso_U_22
_atom_site_aniso_U_33
_atom_site_aniso_U_23
_atom_site_aniso_U_13
_atom_site_aniso_U_12
Zn1 0.0317(3) 0.0505(4) 0.0479(3) -0.0259(3) 0.0057(2) -0.0136(3)
Zn2 0.0318(3) 0.0461(3) 0.0451(3) -0.0220(3) 0.0039(2) -0.0131(3)
Zn3 0.0377(3) 0.0493(3) 0.0522(3) -0.0256(3) 0.0077(3) -0.0196(3)
O1 0.0285(13) 0.0460(17) 0.0421(15) -0.0192(13) 0.0016(12) -0.0148(13)
C1 0.029(2) 0.034(2) 0.045(2) -0.0166(19) 0.0012(18) -0.0103(18)
C2 0.028(2) 0.043(2) 0.048(2) -0.022(2) 0.0047(18) -0.0113(19)
C3 0.034(2) 0.046(3) 0.044(2) -0.022(2) 0.0036(18) -0.013(2)
N4 0.0342(18) 0.053(2) 0.049(2) -0.0261(18) 0.0108(16) -0.0203(18)
C5 0.038(2) 0.070(3) 0.050(3) -0.030(2) 0.011(2) -0.024(2)
C6 0.035(2) 0.074(3) 0.064(3) -0.045(3) 0.017(2) -0.024(2)
C7 0.037(2) 0.069(3) 0.063(3) -0.037(3) 0.012(2) -0.020(2)
N8 0.0337(18) 0.056(3) 0.056(2) -0.030(2) 0.0116(17) -0.0174(19)
C9 0.029(2) 0.066(3) 0.065(3) -0.031(3) 0.000(2) -0.013(2)
C10 0.032(2) 0.049(3) 0.055(3) -0.024(2) 0.000(2) -0.008(2)
C11 0.031(2) 0.044(3) 0.056(3) -0.023(2) -0.002(2) -0.015(2)
O11 0.0321(14) 0.0440(17) 0.0406(15) -0.0194(13) 0.0010(12) -0.0082(13)
C12 0.033(2) 0.046(3) 0.051(3) -0.018(2) -0.004(2) -0.013(2)
C13 0.037(2) 0.051(3) 0.048(3) -0.016(2) -0.0044(19) -0.015(2)
N14 0.0395(19) 0.044(2) 0.046(2) -0.0196(18) 0.0012(16) -0.0139(18)
C15 0.039(2) 0.059(3) 0.042(2) -0.018(2) 0.007(2) -0.016(2)
C16 0.044(2) 0.062(3) 0.041(2) -0.019(2) 0.011(2) -0.024(2)
C17 0.034(2) 0.061(3) 0.044(2) -0.027(2) 0.0079(19) -0.019(2)
N18 0.0335(17) 0.045(2) 0.0400(19) -0.0219(17) 0.0057(15) -0.0176(17)
C19 0.031(2) 0.045(3) 0.051(3) -0.023(2) 0.0076(19) -0.0143(19)
C20 0.030(2) 0.038(2) 0.042(2) -0.0156(19) 0.0033(18) -0.0131(18)
C21 0.028(2) 0.045(3) 0.054(3) -0.022(2) 0.0053(19) -0.0147(19)
C22 0.035(2) 0.040(2) 0.043(2) -0.0145(19) -0.0047(18) -0.0162(19)
C23 0.037(2) 0.040(2) 0.038(2) -0.0167(19) 0.0009(18) -0.0097(19)
O24 0.0382(16) 0.071(2) 0.0506(18) -0.0241(16) 0.0016(14) -0.0261(16)
C25 0.061(3) 0.131(5) 0.066(3) -0.043(3) 0.009(3) -0.062(4)
C26 0.044(3) 0.073(3) 0.074(3) -0.045(3) 0.012(2) -0.025(3)
C27 0.051(3) 0.090(4) 0.060(3) -0.041(3) 0.019(2) -0.029(3)
C28 0.040(3) 0.056(3) 0.065(3) -0.026(3) 0.001(2) -0.009(2)
C29 0.038(3) 0.051(3) 0.075(4) -0.019(3) -0.011(2) -0.007(2)
C30 0.046(3) 0.063(3) 0.055(3) -0.016(2) -0.001(2) -0.023(2)
O31 0.050(2) 0.052(2) 0.090(3) -0.0119(19) -0.0074(18) -0.0010(17)
C32 0.065(4) 0.059(4) 0.110(5) -0.031(4) -0.014(3) 0.010(3)
C33 0.056(3) 0.059(3) 0.064(3) -0.018(3) 0.008(2) -0.029(3)
C34 0.052(3) 0.085(4) 0.055(3) -0.025(3) 0.014(2) -0.028(3)
O40 0.0399(16) 0.0580(19) 0.0571(18) -0.0315(16) 0.0123(14) -0.0241(15)
C41 0.043(3) 0.050(3) 0.073(3) -0.030(3) 0.006(2) -0.021(2)
O42 0.0500(17) 0.0566(19) 0.0608(19) -0.0369(16) 0.0177(15) -0.0271(15)
C43 0.140(6) 0.150(6) 0.126(5) -0.105(5) 0.074(5) -0.113(5)
O45 0.0348(15) 0.0539(19) 0.0627(19) -0.0301(15) 0.0118(14) -0.0234(14)
C46 0.038(2) 0.054(3) 0.046(3) -0.016(2) -0.002(2) -0.018(2)
O47 0.0395(17) 0.075(2) 0.074(2) -0.0384(19) 0.0186(16) -0.0276(17)
C48 0.061(3) 0.077(4) 0.113(5) -0.053(4) 0.034(3) -0.043(3)
O50 0.0444(16) 0.0533(19) 0.0574(19) -0.0290(16) 0.0104(14) -0.0220(15)
C51 0.033(2) 0.044(3) 0.057(3) -0.024(2) 0.002(2) -0.008(2)
O52 0.0466(17) 0.061(2) 0.0538(19) -0.0291(16) 0.0052(15) -0.0266(16)
C53 0.053(3) 0.060(3) 0.056(3) -0.029(2) -0.004(2) -0.018(2)
O55 0.0552(19) 0.0512(19) 0.062(2) -0.0232(16) 0.0087(16) -0.0157(16)
C56 0.039(3) 0.052(3) 0.071(3) -0.030(3) 0.001(2) -0.015(2)
O57 0.0522(19) 0.063(2) 0.066(2) -0.0194(18) 0.0070(17) -0.0252(17)
C58 0.062(3) 0.055(3) 0.103(4) -0.025(3) 0.015(3) -0.026(3)
Zn1' 0.0499(3) 0.0364(3) 0.0445(3) -0.0176(3) -0.0012(3) -0.0113(3)
Zn2' 0.0381(3) 0.0359(3) 0.0464(3) -0.0163(3) 0.0017(2) -0.0108(3)
Zn3' 0.0404(3) 0.0495(4) 0.0627(4) -0.0210(3) -0.0003(3) -0.0129(3)
O1' 0.0396(15) 0.0374(16) 0.0489(17) -0.0227(14) -0.0012(13) -0.0073(13)
C1' 0.037(2) 0.038(2) 0.045(2) -0.019(2) -0.0029(19) -0.0083(19)
C2' 0.058(3) 0.043(3) 0.048(3) -0.017(2) -0.012(2) -0.012(2)
C3' 0.072(3) 0.036(3) 0.050(3) -0.021(2) -0.008(2) -0.006(2)
N4' 0.065(3) 0.039(2) 0.041(2) -0.0187(17) -0.005(2) -0.010(2)
C5' 0.070(3) 0.039(3) 0.041(2) -0.015(2) -0.005(2) -0.005(2)
C6' 0.053(3) 0.039(3) 0.044(2) -0.015(2) 0.004(2) -0.010(2)
C7' 0.047(2) 0.030(2) 0.041(2) -0.0170(19) 0.0000(19) -0.0078(19)
N8' 0.0337(18) 0.040(2) 0.0410(19) -0.0200(16) 0.0047(16) -0.0115(16)
C9' 0.032(2) 0.039(2) 0.046(2) -0.019(2) 0.0052(18) -0.0069(19)
C10' 0.034(2) 0.042(3) 0.046(2) -0.021(2) 0.0085(19) -0.0110(19)
C11' 0.039(2) 0.039(2) 0.042(2) -0.020(2) 0.0106(19) -0.014(2)
O11' 0.0447(16) 0.0402(16) 0.0423(16) -0.0179(13) 0.0028(13) -0.0158(14)
C12' 0.038(2) 0.039(2) 0.049(3) -0.021(2) 0.008(2) -0.010(2)
C13' 0.057(3) 0.050(3) 0.046(3) -0.026(2) 0.014(2) -0.019(2)
N14' 0.048(2) 0.037(2) 0.045(2) -0.0167(17) 0.0033(17) -0.0125(18)
C15' 0.061(3) 0.037(3) 0.045(3) -0.014(2) -0.001(2) -0.009(2)
C16' 0.055(3) 0.035(2) 0.048(3) -0.014(2) -0.003(2) -0.005(2)
C17' 0.048(3) 0.033(2) 0.049(3) -0.012(2) 0.002(2) -0.008(2)
N18' 0.0354(19) 0.035(2) 0.047(2) -0.0137(16) -0.0009(17) -0.0101(16)
C19' 0.037(2) 0.036(2) 0.052(3) -0.018(2) 0.0032(19) -0.0121(19)
C20' 0.039(2) 0.037(2) 0.049(2) -0.020(2) -0.0028(19) -0.015(2)
C21' 0.043(2) 0.034(2) 0.052(3) -0.019(2) -0.006(2) -0.008(2)
C22' 0.056(3) 0.045(3) 0.053(3) -0.027(2) -0.002(2) -0.010(2)
C23' 0.069(3) 0.046(3) 0.042(3) -0.021(2) -0.006(2) -0.010(2)
O24' 0.082(2) 0.0471(19) 0.0487(18) -0.0241(16) 0.0008(17) -0.0071(17)
C25' 0.089(4) 0.051(3) 0.063(3) -0.031(3) 0.002(3) 0.000(3)
C26' 0.072(3) 0.055(3) 0.059(3) -0.018(3) 0.018(3) -0.022(3)
C27' 0.088(4) 0.044(3) 0.049(3) -0.009(2) 0.001(3) -0.016(3)
C28' 0.049(3) 0.038(2) 0.046(3) -0.021(2) 0.009(2) -0.008(2)
C29' 0.058(3) 0.043(3) 0.047(3) -0.023(2) 0.011(2) -0.017(2)
C30' 0.053(3) 0.050(3) 0.041(2) -0.018(2) 0.004(2) -0.014(2)
O31' 0.091(2) 0.047(2) 0.0487(19) -0.0243(16) -0.0060(17) -0.0149(18)
C32' 0.117(5) 0.048(3) 0.068(3) -0.025(3) -0.011(3) -0.024(3)
C33' 0.045(3) 0.052(3) 0.070(3) -0.025(3) -0.006(2) -0.010(2)
C34' 0.073(3) 0.048(3) 0.051(3) -0.014(2) -0.012(3) -0.004(3)
O40' 0.0409(17) 0.0480(19) 0.0556(19) -0.0047(15) 0.0018(15) -0.0122(15)
C41' 0.051(3) 0.050(3) 0.050(3) -0.028(2) 0.009(2) -0.023(2)
O42' 0.0386(16) 0.0412(18) 0.0604(19) -0.0114(16) 0.0014(14) -0.0134(14)
C43' 0.056(3) 0.062(4) 0.107(5) -0.013(3) 0.010(3) -0.029(3)
O45' 0.0349(16) 0.0442(18) 0.087(2) -0.0280(17) -0.0094(16) -0.0060(15)
C46' 0.053(3) 0.046(3) 0.119(5) -0.029(3) -0.015(3) -0.013(3)
O47' 0.055(2) 0.064(3) 0.180(5) -0.003(3) -0.022(3) -0.015(2)
C48' 0.046(3) 0.085(5) 0.146(6) -0.039(4) 0.012(4) -0.014(3)
O50' 0.0435(18) 0.0524(19) 0.066(2) -0.0228(16) 0.0107(15) -0.0201(15)
C51' 0.057(3) 0.051(3) 0.068(3) -0.032(3) 0.012(3) -0.025(3)
O52' 0.0488(19) 0.065(2) 0.065(2) -0.0238(18) 0.0036(17) -0.0195(17)
C53' 0.065(3) 0.058(3) 0.057(3) -0.026(2) 0.016(2) -0.025(3)
O55' 0.073(2) 0.053(2) 0.076(2) -0.0194(18) -0.0051(18) -0.0289(18)
C56' 0.049(3) 0.058(3) 0.082(4) -0.031(3) 0.011(3) -0.023(3)
O57' 0.062(2) 0.049(2) 0.098(3) -0.027(2) -0.015(2) -0.0089(18)
C58' 0.059(3) 0.073(4) 0.138(6) -0.049(4) -0.002(3) -0.032(3)
Zn1" 0.0462(3) 0.0517(4) 0.0459(3) -0.0251(3) 0.0098(3) -0.0262(3)
Zn2" 0.0387(3) 0.0493(3) 0.0449(3) -0.0227(3) 0.0064(2) -0.0189(3)
Zn3" 0.0352(3) 0.0509(4) 0.0498(3) -0.0255(3) 0.0076(2) -0.0186(3)
O1" 0.0355(14) 0.0481(17) 0.0452(16) -0.0261(14) 0.0126(13) -0.0208(13)
C1" 0.034(2) 0.031(2) 0.038(2) -0.0147(18) 0.0080(17) -0.0127(18)
C2" 0.039(2) 0.038(2) 0.046(2) -0.0183(19) 0.0040(19) -0.0196(19)
C3" 0.051(3) 0.054(3) 0.038(2) -0.018(2) 0.006(2) -0.027(2)
N4" 0.042(2) 0.056(2) 0.050(2) -0.0284(19) 0.0082(17) -0.027(2)
C5" 0.052(3) 0.069(3) 0.042(2) -0.029(2) 0.007(2) -0.037(2)
C6" 0.044(2) 0.057(3) 0.055(3) -0.028(2) 0.006(2) -0.027(2)
C7" 0.045(2) 0.053(3) 0.055(3) -0.025(2) 0.003(2) -0.024(2)
N8" 0.0365(19) 0.047(2) 0.056(2) -0.0246(18) 0.0095(17) -0.0196(18)
C9" 0.048(3) 0.052(3) 0.055(3) -0.016(2) 0.007(2) -0.028(2)
C10" 0.048(3) 0.050(3) 0.055(3) -0.016(2) 0.008(2) -0.022(2)
C11" 0.038(2) 0.037(2) 0.051(3) -0.016(2) 0.011(2) -0.015(2)
O11" 0.0395(15) 0.0455(17) 0.0441(16) -0.0212(14) 0.0082(13) -0.0172(14)
C12" 0.045(2) 0.052(3) 0.047(3) -0.021(2) 0.012(2) -0.025(2)
C13" 0.048(3) 0.060(3) 0.049(3) -0.023(2) 0.011(2) -0.024(2)
N14" 0.039(2) 0.051(2) 0.045(2) -0.0204(19) 0.0019(17) -0.0150(19)
C15" 0.052(3) 0.071(3) 0.047(3) -0.023(2) 0.007(2) -0.031(3)
C16" 0.055(3) 0.062(3) 0.045(3) -0.022(2) -0.001(2) -0.025(2)
C17" 0.051(3) 0.060(3) 0.045(2) -0.027(2) 0.004(2) -0.028(2)
N18" 0.038(2) 0.050(2) 0.043(2) -0.0224(18) 0.0037(17) -0.0157(18)
C19" 0.040(2) 0.053(3) 0.049(3) -0.026(2) 0.010(2) -0.024(2)
C20" 0.035(2) 0.043(2) 0.045(2) -0.021(2) 0.0066(19) -0.0184(19)
C21" 0.035(2) 0.048(3) 0.053(3) -0.024(2) 0.007(2) -0.021(2)
C22" 0.036(2) 0.050(3) 0.050(3) -0.024(2) 0.016(2) -0.022(2)
C23" 0.045(2) 0.047(3) 0.048(2) -0.023(2) 0.010(2) -0.023(2)
O24" 0.0512(17) 0.073(2) 0.0517(18) -0.0282(16) 0.0178(15) -0.0390(17)
C25" 0.049(3) 0.104(4) 0.068(3) -0.035(3) 0.021(2) -0.052(3)
C26" 0.060(3) 0.077(4) 0.078(4) -0.049(3) 0.017(3) -0.032(3)
C27" 0.071(3) 0.086(4) 0.061(3) -0.044(3) 0.011(3) -0.050(3)
C28" 0.066(3) 0.058(3) 0.062(3) -0.016(3) 0.009(3) -0.038(3)
C29" 0.082(4) 0.057(3) 0.069(4) -0.013(3) 0.018(3) -0.041(3)
C30" 0.052(3) 0.067(3) 0.054(3) -0.015(3) 0.006(2) -0.025(3)
O31" 0.124(4) 0.077(3) 0.071(3) 0.003(2) 0.000(2) -0.057(3)
C32" 0.124(8) 0.071(7) 0.116(8) -0.012(6) 0.017(6) -0.042(6)
C33" 0.046(3) 0.080(4) 0.075(4) -0.032(3) 0.004(3) -0.020(3)
C34" 0.075(3) 0.087(4) 0.050(3) -0.022(3) -0.007(3) -0.044(3)
O40" 0.0403(16) 0.065(2) 0.0594(19) -0.0374(16) 0.0118(15) -0.0246(15)
C41" 0.040(3) 0.065(3) 0.067(3) -0.033(3) 0.014(2) -0.022(2)
O42" 0.0421(16) 0.060(2) 0.0566(18) -0.0352(16) 0.0049(14) -0.0169(15)
C43" 0.048(3) 0.136(6) 0.137(6) -0.106(5) 0.023(3) -0.027(3)
O45" 0.0341(15) 0.0463(17) 0.0570(18) -0.0240(14) 0.0055(13) -0.0189(13)
C46" 0.040(2) 0.052(3) 0.047(3) -0.021(2) 0.012(2) -0.023(2)
O47" 0.0482(18) 0.063(2) 0.085(2) -0.0380(19) 0.0039(17) -0.0262(17)
C48" 0.047(3) 0.062(3) 0.083(4) -0.033(3) 0.001(3) -0.022(2)
O50" 0.0397(17) 0.0509(18) 0.0590(19) -0.0304(15) 0.0077(14) -0.0154(15)
C51" 0.060(3) 0.047(3) 0.045(3) -0.023(2) 0.012(2) -0.029(2)
O52" 0.0453(17) 0.060(2) 0.0490(18) -0.0276(15) 0.0159(15) -0.0229(15)
C53" 0.057(3) 0.063(3) 0.051(3) -0.029(2) 0.015(2) -0.022(3)
O55" 0.062(2) 0.056(2) 0.064(2) -0.0251(17) 0.0049(16) -0.0302(17)
C56" 0.045(3) 0.055(3) 0.070(3) -0.029(3) 0.021(3) -0.024(2)
O57" 0.0547(19) 0.059(2) 0.075(2) -0.0259(18) 0.0008(18) -0.0260(17)
C58" 0.050(3) 0.053(3) 0.117(5) -0.031(3) 0.007(3) -0.020(3)

loop_
_atom_type_symbol
_atom_type_description
_atom_type_scat_dispersion_real
_atom_type_scat_dispersion_imag
_atom_type_scat_source
C C 0.0181 0.0091 'International Tables Vol C Tables 4.2.6.8 and 6.1.1.4'
H H 0.0000 0.0000 'International Tables Vol C Tables 4.2.6.8 and 6.1.1.4'
N N 0.0311 0.0180 'International Tables Vol C Tables 4.2.6.8 and 6.1.1.4'
O O 0.0492 0.0322 'International Tables Vol C Tables 4.2.6.8 and 6.1.1.4'
Zn Zn -1.5491 0.6778 'International Tables Vol C Tables 4.2.6.8 and 6.1.1.4'

loop_
_geom_angle_atom_site_label_1
_geom_angle_atom_site_label_2
_geom_angle_atom_site_label_3
_geom_angle
_geom_angle_site_symmetry_1
_geom_angle_site_symmetry_3
_geom_angle_publ_flag
O11 Zn1 N8 96.33(12) . . ?
O11 Zn1 N4 170.84(11) . . ?
N8 Zn1 N4 91.41(13) . . ?
O11 Zn1 O40 94.09(11) . . ?
N8 Zn1 O40 86.30(13) . . ?
N4 Zn1 O40 81.50(13) . . ?
O11 Zn1 O45 91.11(11) . . ?
N8 Zn1 O45 107.93(13) . . ?
N4 Zn1 O45 91.16(13) . . ?
O40 Zn1 O45 164.23(10) . . ?
O11 Zn1 O1 80.68(9) . . ?
N8 Zn1 O1 175.41(13) . . ?
N4 Zn1 O1 91.29(11) . . ?
O40 Zn1 O1 90.43(10) . . ?
O45 Zn1 O1 75.73(10) . . ?
O11 Zn2 O42 95.46(11) . . ?
O11 Zn2 N18 172.08(12) . . ?
O42 Zn2 N18 82.85(12) . . ?
O11 Zn2 N14 94.10(12) . . ?
O42 Zn2 N14 90.94(13) . . ?
N18 Zn2 N14 93.66(13) . . ?
O11 Zn2 O50 93.24(10) . . ?
O42 Zn2 O50 171.10(11) . . ?
N18 Zn2 O50 88.78(12) . . ?
N14 Zn2 O50 86.58(12) . . ?
O11 Zn2 O1 81.09(10) . . ?
O42 Zn2 O1 94.52(11) . . ?
N18 Zn2 O1 91.31(11) . . ?
N14 Zn2 O1 173.03(12) . . ?
O50 Zn2 O1 88.66(10) . . ?
O55 Zn3 O52 114.45(13) . . ?
O55 Zn3 O1 119.45(12) . . ?
O52 Zn3 O1 120.87(12) . . ?
O55 Zn3 O45 106.38(13) . . ?
O52 Zn3 O45 101.33(12) . . ?
O1 Zn3 O45 85.65(11) . . ?
C1 O1 Zn3 124.0(2) . . ?
C1 O1 Zn2 115.4(2) . . ?
Zn3 O1 Zn2 110.05(11) . . ?
C1 O1 Zn1 114.6(2) . . ?
Zn3 O1 Zn1 97.49(10) . . ?
Zn2 O1 Zn1 87.95(9) . . ?
O1 C1 C20 120.3(3) . . ?
O1 C1 C2 120.4(3) . . ?
C20 C1 C2 119.3(3) . . ?
C23 C2 C1 118.9(4) . . ?
C23 C2 C3 119.7(4) . . ?
C1 C2 C3 121.4(3) . . ?
N4 C3 C2 109.1(3) . . ?
C5 N4 C3 112.4(3) . . ?
C5 N4 Zn1 116.6(3) . . ?
C3 N4 Zn1 110.8(2) . . ?
N4 C5 C6 112.6(4) . . ?
C26 C6 C7 111.7(4) . . ?
C26 C6 C27 108.1(4) . . ?
C7 C6 C27 105.6(3) . . ?
C26 C6 C5 112.5(3) . . ?
C7 C6 C5 110.9(3) . . ?
C27 C6 C5 107.6(4) . . ?
N8 C7 C6 115.4(3) . . ?
C7 N8 C9 109.4(3) . . ?
C7 N8 Zn1 120.5(3) . . ?
C9 N8 Zn1 106.2(2) . . ?
N8 C9 C10 114.3(4) . . ?
C28 C10 C11 120.7(4) . . ?
C28 C10 C9 116.9(4) . . ?
C11 C10 C9 122.0(4) . . ?
O11 C11 C12 121.1(3) . . ?
O11 C11 C10 121.5(4) . . ?
C12 C11 C10 117.3(4) . . ?
C11 O11 Zn1 122.0(2) . . ?
C11 O11 Zn2 121.6(3) . . ?
Zn1 O11 Zn2 98.29(10) . . ?
C30 C12 C11 121.0(4) . . ?
C30 C12 C13 117.4(4) . . ?
C11 C12 C13 121.3(4) . . ?
N14 C13 C12 113.7(3) . . ?
C13 N14 C15 108.7(3) . . ?
C13 N14 Zn2 108.4(3) . . ?
C15 N14 Zn2 116.5(3) . . ?
N14 C15 C16 115.0(3) . . ?
C17 C16 C33 111.6(4) . . ?
C17 C16 C15 112.3(4) . . ?
C33 C16 C15 111.8(4) . . ?
C17 C16 C34 106.1(4) . . ?
C33 C16 C34 109.0(4) . . ?
C15 C16 C34 105.7(3) . . ?
N18 C17 C16 114.0(3) . . ?
C19 N18 C17 110.3(3) . . ?
C19 N18 Zn2 111.4(2) . . ?
C17 N18 Zn2 116.3(2) . . ?
N18 C19 C20 111.8(3) . . ?
C1 C20 C21 120.0(4) . . ?
C1 C20 C19 120.7(3) . . ?
C21 C20 C19 119.3(3) . . ?
C22 C21 C20 119.9(4) . . ?
C21 C22 O24 125.3(4) . . ?
C21 C22 C23 119.3(3) . . ?
O24 C22 C23 115.4(3) . . ?
C22 C23 C2 121.4(4) . . ?
C22 O24 C25 118.4(3) . . ?
C29 C28 C10 121.1(4) . . ?
C28 C29 O31 125.6(4) . . ?
C28 C29 C30 119.9(4) . . ?
O31 C29 C30 114.4(5) . . ?
C12 C30 C29 119.7(4) . . ?
C29 O31 C32 115.5(4) . . ?
C41 O40 Zn1 130.8(3) . . ?
O42 C41 O40 125.7(4) . . ?
O42 C41 C43 117.6(4) . . ?
O40 C41 C43 116.7(4) . . ?
C41 O42 Zn2 127.7(3) . . ?
C46 O45 Zn3 126.5(3) . . ?
C46 O45 Zn1 133.6(3) . . ?
Zn3 O45 Zn1 99.87(11) . . ?
O47 C46 O45 123.5(4) . . ?
O47 C46 C48 120.1(4) . . ?
O45 C46 C48 116.3(4) . . ?
C51 O50 Zn2 139.8(3) . . ?
O50 C51 O52 125.1(4) . . ?
O50 C51 C53 119.1(4) . . ?
O52 C51 C53 115.8(4) . . ?
C51 O52 Zn3 117.8(3) . . ?
C56 O55 Zn3 106.0(3) . . ?
O57 C56 O55 122.7(5) . . ?
O57 C56 C58 122.1(4) . . ?
O55 C56 C58 115.2(5) . . ?
O11' Zn1' N4' 167.46(13) . . ?
O11' Zn1' N8' 94.95(12) . . ?
N4' Zn1' N8' 97.59(14) . . ?
O11' Zn1' O40' 95.66(11) . . ?
N4' Zn1' O40' 84.37(15) . . ?
N8' Zn1' O40' 91.65(13) . . ?
O11' Zn1' O1' 76.34(10) . . ?
N4' Zn1' O1' 91.20(12) . . ?
N8' Zn1' O1' 168.34(12) . . ?
O40' Zn1' O1' 96.85(11) . . ?
O11' Zn1' O45' 86.33(11) . . ?
N4' Zn1' O45' 91.98(15) . . ?
N8' Zn1' O45' 96.00(12) . . ?
O40' Zn1' O45' 171.91(11) . . ?
O1' Zn1' O45' 75.96(10) . . ?
O11' Zn2' N18' 169.52(12) . . ?
O11' Zn2' N14' 94.17(12) . . ?
N18' Zn2' N14' 96.31(13) . . ?
O11' Zn2' O42' 95.16(11) . . ?
N18' Zn2' O42' 85.53(13) . . ?
N14' Zn2' O42' 85.25(14) . . ?
O11' Zn2' O1' 77.60(10) . . ?
N18' Zn2' O1' 91.94(11) . . ?
N14' Zn2' O1' 171.26(11) . . ?
O42' Zn2' O1' 98.30(11) . . ?
O11' Zn2' O50' 93.76(11) . . ?
N18' Zn2' O50' 87.09(13) . . ?
N14' Zn2' O50' 86.53(14) . . ?
O42' Zn2' O50' 168.27(11) . . ?
O1' Zn2' O50' 91.03(11) . . ?
O52' Zn3' O55' 111.40(15) . . ?
O52' Zn3' O45' 108.00(14) . . ?
O55' Zn3' O45' 100.66(13) . . ?
O52' Zn3' O1' 121.44(12) . . ?
O55' Zn3' O1' 120.21(13) . . ?
O45' Zn3' O1' 88.46(12) . . ?
C1' O1' Zn3' 120.4(2) . . ?
C1' O1' Zn2' 119.0(2) . . ?
Zn3' O1' Zn2' 106.43(12) . . ?
C1' O1' Zn1' 119.2(2) . . ?
Zn3' O1' Zn1' 96.14(10) . . ?
Zn2' O1' Zn1' 89.63(9) . . ?
O1' C1' C2' 120.3(4) . . ?
O1' C1' C20' 120.5(4) . . ?
C2' C1' C20' 119.2(4) . . ?
C23' C2' C1' 119.1(4) . . ?
C23' C2' C3' 117.9(4) . . ?
C1' C2' C3' 123.0(4) . . ?
N4' C3' C2' 112.8(4) . . ?
C5' N4' C3' 108.8(3) . . ?
C5' N4' Zn1' 117.2(3) . . ?
C3' N4' Zn1' 112.4(3) . . ?
N4' C5' C6' 115.1(4) . . ?
C26' C6' C5' 112.9(4) . . ?
C26' C6' C27' 109.2(4) . . ?
C5' C6' C27' 105.4(4) . . ?
C26' C6' C7' 111.5(4) . . ?
C5' C6' C7' 111.1(4) . . ?
C27' C6' C7' 106.3(3) . . ?
N8' C7' C6' 114.6(3) . . ?
C7' N8' C9' 110.3(3) . . ?
C7' N8' Zn1' 117.1(2) . . ?
C9' N8' Zn1' 106.9(2) . . ?
N8' C9' C10' 112.8(3) . . ?
C28' C10' C11' 120.0(4) . . ?
C28' C10' C9' 117.3(4) . . ?
C11' C10' C9' 122.7(4) . . ?
O11' C11' C12' 120.9(3) . . ?
O11' C11' C10' 120.5(4) . . ?
C12' C11' C10' 118.6(4) . . ?
C11' O11' Zn1' 122.5(2) . . ?
C11' O11' Zn2' 125.4(2) . . ?
Zn1' O11' Zn2' 98.38(11) . . ?
C30' C12' C11' 119.8(4) . . ?
C30' C12' C13' 116.0(4) . . ?
C11' C12' C13' 123.5(4) . . ?
N14' C13' C12' 116.5(4) . . ?
C15' N14' C13' 109.6(3) . . ?
C15' N14' Zn2' 116.8(3) . . ?
C13' N14' Zn2' 108.8(3) . . ?
N14' C15' C16' 115.9(4) . . ?
C15' C16' C33' 111.6(4) . . ?
C15' C16' C17' 111.0(4) . . ?
C33' C16' C17' 112.4(4) . . ?
C15' C16' C34' 105.5(4) . . ?
C33' C16' C34' 109.6(4) . . ?
C17' C16' C34' 106.4(4) . . ?
N18' C17' C16' 115.0(4) . . ?
C17' N18' C19' 109.2(3) . . ?
C17' N18' Zn2' 114.7(2) . . ?
C19' N18' Zn2' 109.1(2) . . ?
N18' C19' C20' 112.4(3) . . ?
C21' C20' C1' 120.0(4) . . ?
C21' C20' C19' 119.1(4) . . ?
C1' C20' C19' 120.9(4) . . ?
C22' C21' C20' 120.7(4) . . ?
C21' C22' C23' 119.6(4) . . ?
C21' C22' O24' 125.6(4) . . ?
C23' C22' O24' 114.7(4) . . ?
C22' C23' C2' 121.2(4) . . ?
C22' O24' C25' 116.3(4) . . ?
C29' C28' C10' 120.4(4) . . ?
C28' C29' O31' 124.7(4) . . ?
C28' C29' C30' 119.5(4) . . ?
O31' C29' C30' 115.8(4) . . ?
C12' C30' C29' 121.6(4) . . ?
C29' O31' C32' 116.1(4) . . ?
C41' O40' Zn1' 130.1(3) . . ?
O42' C41' O40' 125.6(4) . . ?
O42' C41' C43' 117.2(4) . . ?
O40' C41' C43' 117.1(4) . . ?
C41' O42' Zn2' 129.4(3) . . ?
C46' O45' Zn3' 123.6(3) . . ?
C46' O45' Zn1' 140.4(3) . . ?
Zn3' O45' Zn1' 95.89(11) . . ?
O47' C46' O45' 122.0(6) . . ?
O47' C46' C48' 121.7(5) . . ?
O45' C46' C48' 116.2(6) . . ?
C51' O50' Zn2' 133.8(3) . . ?
O50' C51' O52' 124.2(5) . . ?
O50' C51' C53' 119.8(5) . . ?
O52' C51' C53' 115.9(4) . . ?
C51' O52' Zn3' 117.7(3) . . ?
C56' O55' Zn3' 109.1(3) . . ?
O57' C56' O55' 122.5(5) . . ?
O57' C56' C58' 121.5(5) . . ?
O55' C56' C58' 116.0(5) . . ?
O11" Zn1" N8" 96.04(13) . . ?
O11" Zn1" O40" 96.82(11) . . ?
N8" Zn1" O40" 91.42(12) . . ?
O11" Zn1" N4" 169.84(12) . . ?
N8" Zn1" N4" 94.09(14) . . ?
O40" Zn1" N4" 82.09(13) . . ?
O11" Zn1" O45" 89.63(10) . . ?
N8" Zn1" O45" 103.49(12) . . ?
O40" Zn1" O45" 163.07(11) . . ?
N4" Zn1" O45" 88.80(12) . . ?
O11" Zn1" O1" 79.12(10) . . ?
N8" Zn1" O1" 174.68(12) . . ?
O40" Zn1" O1" 91.36(10) . . ?
N4" Zn1" O1" 90.79(12) . . ?
O45" Zn1" O1" 74.46(9) . . ?
N14" Zn2" O42" 90.02(12) . . ?
N14" Zn2" O11" 94.01(13) . . ?
O42" Zn2" O11" 95.76(11) . . ?
N14" Zn2" N18" 94.92(14) . . ?
O42" Zn2" N18" 83.75(12) . . ?
O11" Zn2" N18" 171.05(12) . . ?
N14" Zn2" O50" 86.54(12) . . ?
O42" Zn2" O50" 169.47(11) . . ?
O11" Zn2" O50" 94.40(10) . . ?
N18" Zn2" O50" 86.63(12) . . ?
N14" Zn2" O1" 172.32(12) . . ?
O42" Zn2" O1" 94.92(10) . . ?
O11" Zn2" O1" 79.66(10) . . ?
N18" Zn2" O1" 91.47(12) . . ?
O50" Zn2" O1" 89.59(10) . . ?
O55" Zn3" O52" 108.87(13) . . ?
O55" Zn3" O1" 120.00(12) . . ?
O52" Zn3" O1" 121.35(12) . . ?
O55" Zn3" O45" 109.80(12) . . ?
O52" Zn3" O45" 104.88(12) . . ?
O1" Zn3" O45" 87.92(10) . . ?
C1" O1" Zn3" 121.9(2) . . ?
C1" O1" Zn2" 117.2(2) . . ?
Zn3" O1" Zn2" 108.43(11) . . ?
C1" O1" Zn1" 116.5(2) . . ?
Zn3" O1" Zn1" 97.84(10) . . ?
Zn2" O1" Zn1" 88.50(10) . . ?
O1" C1" C20" 120.1(3) . . ?
O1" C1" C2" 120.6(3) . . ?
C20" C1" C2" 119.3(4) . . ?
C23" C2" C1" 119.4(4) . . ?
C23" C2" C3" 119.0(4) . . ?
C1" C2" C3" 121.5(4) . . ?
N4" C3" C2" 112.3(3) . . ?
C3" N4" C5" 112.0(3) . . ?
C3" N4" Zn1" 111.7(2) . . ?
C5" N4" Zn1" 116.9(3) . . ?
N4" C5" C6" 114.3(4) . . ?
C5" C6" C7" 111.4(3) . . ?
C5" C6" C26" 112.0(4) . . ?
C7" C6" C26" 111.2(4) . . ?
C5" C6" C27" 107.0(4) . . ?
C7" C6" C27" 105.9(4) . . ?
C26" C6" C27" 109.0(4) . . ?
N8" C7" C6" 115.8(3) . . ?
C7" N8" C9" 110.0(3) . . ?
C7" N8" Zn1" 118.3(3) . . ?
C9" N8" Zn1" 107.1(3) . . ?
N8" C9" C10" 114.4(4) . . ?
C28" C10" C11" 121.5(4) . . ?
C28" C10" C9" 116.5(4) . . ?
C11" C10" C9" 121.8(4) . . ?
O11" C11" C12" 120.3(4) . . ?
O11" C11" C10" 121.4(4) . . ?
C12" C11" C10" 118.2(4) . . ?
C11" O11" Zn1" 121.8(2) . . ?
C11" O11" Zn2" 122.6(2) . . ?
Zn1" O11" Zn2" 98.13(12) . . ?
C11" C12" C30" 119.5(4) . . ?
C11" C12" C13" 123.1(4) . . ?
C30" C12" C13" 117.1(4) . . ?
N14" C13" C12" 114.1(3) . . ?
C13" N14" C15" 109.0(3) . . ?
C13" N14" Zn2" 108.4(3) . . ?
C15" N14" Zn2" 116.9(3) . . ?
N14" C15" C16" 115.7(3) . . ?
C17" C16" C15" 112.5(4) . . ?
C17" C16" C34" 107.6(4) . . ?
C15" C16" C34" 105.6(4) . . ?
C17" C16" C33" 110.9(4) . . ?
C15" C16" C33" 111.1(4) . . ?
C34" C16" C33" 108.9(4) . . ?
N18" C17" C16" 114.8(4) . . ?
C19" N18" C17" 110.1(3) . . ?
C19" N18" Zn2" 110.6(2) . . ?
C17" N18" Zn2" 115.8(3) . . ?
N18" C19" C20" 112.1(3) . . ?
C21" C20" C1" 119.8(4) . . ?
C21" C20" C19" 119.5(3) . . ?
C1" C20" C19" 120.7(3) . . ?
C22" C21" C20" 121.0(4) . . ?
O24" C22" C21" 125.5(4) . . ?
O24" C22" C23" 115.6(4) . . ?
C21" C22" C23" 118.9(4) . . ?
C22" C23" C2" 121.1(4) . . ?
C22" O24" C25" 117.5(3) . . ?
C10" C28" C29" 119.8(5) . . ?
C30" C29" O31" 121.2(5) . . ?
C30" C29" C28" 119.5(5) . . ?
O31" C29" C28" 119.3(5) . . ?
C29" C30" C12" 121.4(5) . . ?
C32" O31" C29" 116.9(6) . . ?
C32" O31" C32C 77.9(8) . . ?
C29" O31" C32C 119.8(7) . . ?
C41" O40" Zn1" 130.5(3) . . ?
O42" C41" O40" 126.3(4) . . ?
O42" C41" C43" 117.7(4) . . ?
O40" C41" C43" 116.0(4) . . ?
C41" O42" Zn2" 128.4(3) . . ?
C46" O45" Zn3" 125.5(3) . . ?
C46" O45" Zn1" 137.2(3) . . ?
Zn3" O45" Zn1" 97.22(10) . . ?
O47" C46" O45" 124.0(4) . . ?
O47" C46" C48" 120.0(4) . . ?
O45" C46" C48" 115.9(4) . . ?
C51" O50" Zn2" 138.6(3) . . ?
O50" C51" O52" 125.1(4) . . ?
O50" C51" C53" 120.5(4) . . ?
O52" C51" C53" 114.4(4) . . ?
C51" O52" Zn3" 116.8(3) . . ?
C56" O55" Zn3" 111.9(3) . . ?
O57" C56" O55" 122.7(5) . . ?
O57" C56" C58" 121.9(5) . . ?
O55" C56" C58" 115.4(5) . . ?

loop_
_geom_bond_atom_site_label_1
_geom_bond_atom_site_label_2
_geom_bond_distance
_geom_bond_site_symmetry_2
_geom_bond_publ_flag
Zn1 O11 2.066(3) . ?
Zn1 N8 2.092(3) . ?
Zn1 N4 2.126(3) . ?
Zn1 O40 2.133(3) . ?
Zn1 O45 2.162(3) . ?
Zn1 O1 2.284(2) . ?
Zn2 O11 2.092(3) . ?
Zn2 O42 2.100(3) . ?
Zn2 N18 2.106(3) . ?
Zn2 N14 2.106(4) . ?
Zn2 O50 2.187(3) . ?
Zn2 O1 2.245(3) . ?
Zn3 O55 1.934(3) . ?
Zn3 O52 1.936(3) . ?
Zn3 O1 1.981(3) . ?
Zn3 O45 2.035(3) . ?
O1 C1 1.369(4) . ?
C1 C20 1.372(5) . ?
C1 C2 1.405(5) . ?
C2 C23 1.383(5) . ?
C2 C3 1.505(5) . ?
C3 N4 1.485(5) . ?
N4 C5 1.471(5) . ?
C5 C6 1.546(6) . ?
C6 C26 1.519(6) . ?
C6 C7 1.527(6) . ?
C6 C27 1.538(6) . ?
C7 N8 1.472(6) . ?
N8 C9 1.475(5) . ?
C9 C10 1.507(6) . ?
C10 C28 1.399(6) . ?
C10 C11 1.417(5) . ?
C11 O11 1.351(5) . ?
C11 C12 1.415(6) . ?
C12 C30 1.385(6) . ?
C12 C13 1.502(6) . ?
C13 N14 1.478(5) . ?
N14 C15 1.487(5) . ?
C15 C16 1.536(6) . ?
C16 C17 1.526(6) . ?
C16 C33 1.533(6) . ?
C16 C34 1.548(6) . ?
C17 N18 1.483(5) . ?
N18 C19 1.470(5) . ?
C19 C20 1.518(5) . ?
C20 C21 1.412(5) . ?
C21 C22 1.377(5) . ?
C22 O24 1.378(4) . ?
C22 C23 1.380(5) . ?
O24 C25 1.399(5) . ?
C28 C29 1.348(7) . ?
C29 O31 1.387(5) . ?
C29 C30 1.422(6) . ?
O31 C32 1.424(6) . ?
O40 C41 1.259(5) . ?
C41 O42 1.243(5) . ?
C41 C43 1.527(7) . ?
O45 C46 1.293(5) . ?
C46 O47 1.220(5) . ?
C46 C48 1.502(6) . ?
O50 C51 1.243(5) . ?
C51 O52 1.277(5) . ?
C51 C53 1.508(6) . ?
O55 C56 1.298(5) . ?
C56 O57 1.231(6) . ?
C56 C58 1.511(7) . ?
Zn1' O11' 2.057(3) . ?
Zn1' N4' 2.074(4) . ?
Zn1' N8' 2.076(3) . ?
Zn1' O40' 2.095(3) . ?
Zn1' O1' 2.267(3) . ?
Zn1' O45' 2.281(3) . ?
Zn2' O11' 2.087(3) . ?
Zn2' N18' 2.100(3) . ?
Zn2' N14' 2.106(3) . ?
Zn2' O42' 2.106(3) . ?
Zn2' O1' 2.183(3) . ?
Zn2' O50' 2.207(3) . ?
Zn3' O52' 1.929(3) . ?
Zn3' O55' 1.932(3) . ?
Zn3' O45' 2.003(3) . ?
Zn3' O1' 2.010(3) . ?
O1' C1' 1.370(4) . ?
C1' C2' 1.396(6) . ?
C1' C20' 1.400(5) . ?
C2' C23' 1.393(6) . ?
C2' C3' 1.514(6) . ?
C3' N4' 1.489(6) . ?
N4' C5' 1.483(5) . ?
C5' C6' 1.537(6) . ?
C6' C26' 1.519(6) . ?
C6' C27' 1.538(6) . ?
C6' C7' 1.538(5) . ?
C7' N8' 1.474(5) . ?
N8' C9' 1.478(5) . ?
C9' C10' 1.504(5) . ?
C10' C28' 1.407(5) . ?
C10' C11' 1.407(6) . ?
C11' O11' 1.360(4) . ?
C11' C12' 1.406(6) . ?
C12' C30' 1.382(6) . ?
C12' C13' 1.496(6) . ?
C13' N14' 1.483(5) . ?
N14' C15' 1.480(5) . ?
C15' C16' 1.533(6) . ?
C16' C33' 1.533(7) . ?
C16' C17' 1.538(6) . ?
C16' C34' 1.547(6) . ?
C17' N18' 1.476(5) . ?
N18' C19' 1.483(5) . ?
C19' C20' 1.498(6) . ?
C20' C21' 1.388(5) . ?
C21' C22' 1.368(6) . ?
C22' C23' 1.379(6) . ?
C22' O24' 1.391(5) . ?
O24' C25' 1.426(5) . ?
C28' C29' 1.374(6) . ?
C29' O31' 1.379(5) . ?
C29' C30' 1.383(6) . ?
O31' C32' 1.432(6) . ?
O40' C41' 1.249(5) . ?
C41' O42' 1.246(5) . ?
C41' C43' 1.524(6) . ?
O45' C46' 1.276(6) . ?
C46' O47' 1.247(7) . ?
C46' C48' 1.517(8) . ?
O50' C51' 1.247(5) . ?
C51' O52' 1.281(5) . ?
C51' C53' 1.504(7) . ?
O55' C56' 1.290(6) . ?
C56' O57' 1.222(6) . ?
C56' C58' 1.515(7) . ?
Zn1" O11" 2.066(3) . ?
Zn1" N8" 2.073(3) . ?
Zn1" O40" 2.100(3) . ?
Zn1" N4" 2.123(4) . ?
Zn1" O45" 2.279(3) . ?
Zn1" O1" 2.284(3) . ?
Zn2" N14" 2.098(4) . ?
Zn2" O42" 2.100(3) . ?
Zn2" O11" 2.102(3) . ?
Zn2" N18" 2.115(4) . ?
Zn2" O50" 2.189(3) . ?
Zn2" O1" 2.228(3) . ?
Zn3" O55" 1.919(3) . ?
Zn3" O52" 1.940(3) . ?
Zn3" O1" 1.975(2) . ?
Zn3" O45" 2.001(3) . ?
O1" C1" 1.375(4) . ?
C1" C20" 1.394(5) . ?
C1" C2" 1.399(5) . ?
C2" C23" 1.391(5) . ?
C2" C3" 1.499(5) . ?
C3" N4" 1.472(5) . ?
N4" C5" 1.476(5) . ?
C5" C6" 1.521(6) . ?
C6" C7" 1.523(6) . ?
C6" C26" 1.528(6) . ?
C6" C27" 1.537(6) . ?
C7" N8" 1.484(5) . ?
N8" C9" 1.485(5) . ?
C9" C10" 1.507(6) . ?
C10" C28" 1.387(6) . ?
C10" C11" 1.410(6) . ?
C11" O11" 1.357(5) . ?
C11" C12" 1.399(6) . ?
C12" C30" 1.407(6) . ?
C12" C13" 1.487(6) . ?
C13" N14" 1.477(5) . ?
N14" C15" 1.494(5) . ?
C15" C16" 1.532(6) . ?
C16" C17" 1.530(6) . ?
C16" C34" 1.536(6) . ?
C16" C33" 1.552(6) . ?
C17" N18" 1.489(5) . ?
N18" C19" 1.474(5) . ?
C19" C20" 1.514(5) . ?
C20" C21" 1.391(5) . ?
C21" C22" 1.381(5) . ?
C22" O24" 1.372(5) . ?
C22" C23" 1.390(6) . ?
O24" C25" 1.422(5) . ?
C28" C29" 1.392(7) . ?
C29" C30" 1.380(7) . ?
C29" O31" 1.392(6) . ?
O31" C32" 1.379(8) . ?
O31" C32C 1.392(8) . ?
O40" C41" 1.246(5) . ?
C41" O42" 1.246(5) . ?
C41" C43" 1.522(6) . ?
O45" C46" 1.296(5) . ?
C46" O47" 1.215(5) . ?
C46" C48" 1.508(6) . ?
O50" C51" 1.240(5) . ?
C51" O52" 1.275(5) . ?
C51" C53" 1.507(6) . ?
O55" C56" 1.288(5) . ?
C56" O57" 1.230(5) . ?
C56" C58" 1.495(7) . ?

loop_
_platon_squeeze_void_nr
_platon_squeeze_void_average_x
_platon_squeeze_void_average_y
_platon_squeeze_void_average_z
_platon_squeeze_void_volume
_platon_squeeze_void_count_electrons
_platon_squeeze_void_content
1 0.500 0.500 1.017 2744 537 ' '
